data_7101840
loop_
_publ_author_name
'Hawxwell, Samuel M'
'Espallargas, Guillermo M\'inguez'
'Bradshaw, Darren'
'Rosseinsky, Matthew J'
'Prior, Timothy J'
'Florence, Alastair J'
'van de Streek, Jacco'
'Brammer, Lee'

_publ_section_title
;
 Ligand flexibility and framework rearrangement in a new family of
 porous metal-organic frameworks.
;
_journal_issue 15
_journal_name_full 'Chemical communications (Cambridge, England)'
_journal_page_first 1532
_journal_page_last 1534
_journal_paper_doi 10.1039/b618796j
_journal_year 2007
_chemical_formula_moiety 'C49 H51 N3 O26 Zn4, H2 O, 3(O)'
_chemical_formula_sum 'C49 H59 N3 O30 Zn4'
_chemical_formula_weight 1431.47
_chemical_name_systematic
;
?
;
_space_group_IT_number 2
_symmetry_cell_setting triclinic
_symmetry_space_group_name_Hall '-P 1'
_symmetry_space_group_name_H-M 'P -1'
_atom_sites_solution_hydrogens geom
_atom_sites_solution_primary direct
_atom_sites_solution_secondary difmap
_audit_creation_method SHELXL-97
_cell_angle_alpha 66.6020(10)
_cell_angle_beta 87.1380(10)
_cell_angle_gamma 89.7570(10)
_cell_formula_units_Z 2
_cell_length_a 13.0757(6)
_cell_length_b 14.1157(7)
_cell_length_c 16.6631(8)
_cell_measurement_reflns_used 6820
_cell_measurement_temperature 100(2)
_cell_measurement_theta_max 32.65
_cell_measurement_theta_min 3.74
_cell_volume 2818.7(2)
_computing_cell_refinement 'Bruker SMART'
_computing_data_collection 'Bruker SMART'
_computing_data_reduction 'Bruker SAINT'
_computing_molecular_graphics 'Bruker SHELXTL'
_computing_publication_material 'Bruker SHELXTL'
_computing_structure_refinement 'SHELXL-97 (Sheldrick, 1997)'
_computing_structure_solution 'SHELXS-97 (Sheldrick, 1990)'
_diffrn_ambient_temperature 100(2)
_diffrn_measured_fraction_theta_full 0.969
_diffrn_measured_fraction_theta_max 0.969
_diffrn_measurement_device_type 'Bruker SMART CCD area detector'
_diffrn_measurement_method 'fine slice \w'
_diffrn_radiation_monochromator silicon(111)
_diffrn_radiation_source 'SRS station 16.2smx'
_diffrn_radiation_type synchrotron
_diffrn_radiation_wavelength 0.84600
_diffrn_reflns_av_R_equivalents 0.0403
_diffrn_reflns_av_sigmaI/netI 0.0625
_diffrn_reflns_limit_h_max 15
_diffrn_reflns_limit_h_min -15
_diffrn_reflns_limit_k_max 17
_diffrn_reflns_limit_k_min -17
_diffrn_reflns_limit_l_max 20
_diffrn_reflns_limit_l_min -20
_diffrn_reflns_number 19414
_diffrn_reflns_theta_full 31.00
_diffrn_reflns_theta_max 31.00
_diffrn_reflns_theta_min 3.74
_exptl_absorpt_coefficient_mu 1.779
_exptl_absorpt_correction_T_max 0.9486
_exptl_absorpt_correction_T_min 0.7174
_exptl_absorpt_correction_type multi-scan
_exptl_absorpt_process_details sadabs
_exptl_crystal_colour colourless
_exptl_crystal_density_diffrn 1.687
_exptl_crystal_density_method 'not measured'
_exptl_crystal_description plate
_exptl_crystal_F_000 1468
_exptl_crystal_size_max 0.20
_exptl_crystal_size_mid 0.13
_exptl_crystal_size_min 0.03
_refine_diff_density_max 1.338
_refine_diff_density_min -1.061
_refine_diff_density_rms 0.121
_refine_ls_extinction_method none
_refine_ls_goodness_of_fit_ref 1.116
_refine_ls_hydrogen_treatment constr
_refine_ls_matrix_type full
_refine_ls_number_parameters 782
_refine_ls_number_reflns 10334
_refine_ls_number_restraints 0
_refine_ls_restrained_S_all 1.116
_refine_ls_R_factor_all 0.0566
_refine_ls_R_factor_gt 0.0499
_refine_ls_shift/su_max 0.001
_refine_ls_shift/su_mean 0.000
_refine_ls_structure_factor_coef Fsqd
_refine_ls_weighting_details 'calc w=1/[\s^2^(Fo^2^)+(0.0644P)^2^+4.2514P] where P=(Fo^2^+2Fc^2^)/3'
_refine_ls_weighting_scheme calc
_refine_ls_wR_factor_gt 0.1322
_refine_ls_wR_factor_ref 0.1377
_reflns_number_gt 8910
_reflns_number_total 10334
_reflns_threshold_expression >2sigma(I)
_cod_data_source_file b618796j.txt
_cod_data_source_block dl03_0m
_cod_depositor_comments
;
The following automatic conversions were performed:
'_symmetry_cell_setting' value 'Triclinic' changed to 'triclinic'
according to '/home/saulius/struct/CIF-dictionaries/cif_core.dic'
dictionary named 'cif_core.dic' version 2.4.1 from 2010-06-29.

Automatic conversion script
Id: cif_fix_enum 1527 2010-12-29 10:47:43Z saulius 
;
_cod_original_sg_symbol_H-M P-1
_cod_database_code 7101840

loop_
_symmetry_equiv_pos_as_xyz
'x, y, z'
'-x, -y, -z'

loop_
_atom_site_label
_atom_site_type_symbol
_atom_site_fract_x
_atom_site_fract_y
_atom_site_fract_z
_atom_site_U_iso_or_equiv
_atom_site_adp_type
_atom_site_occupancy
_atom_site_symmetry_multiplicity
_atom_site_calc_flag
_atom_site_refinement_flags
_atom_site_disorder_assembly
_atom_site_disorder_group
Zn1 Zn 0.76478(3) 0.16630(3) 0.58207(3) 0.01007(12) Uani 1 1 d . . .
Zn2 Zn 1.09717(3) 0.53893(3) 0.71826(3) 0.00921(12) Uani 1 1 d . . .
Zn3 Zn 1.25292(3) 0.41008(3) 0.87105(3) 0.01348(13) Uani 1 1 d . . .
Zn4 Zn 0.59182(3) 0.04083(3) 0.74277(3) 0.01097(12) Uani 1 1 d . . .
O1 O 0.6989(2) 0.0576(2) 0.81709(19) 0.0250(7) Uani 1 1 d . . .
O2 O 0.7850(2) 0.1777(2) 0.70270(17) 0.0128(6) Uani 1 1 d . . .
O3 O 1.0320(2) 0.4001(2) 0.76741(19) 0.0190(6) Uani 1 1 d . . .
O4 O 1.1209(2) 0.3260(2) 0.88741(19) 0.0233(7) Uani 1 1 d . . .
O5 O 0.8923(3) 0.0348(2) 1.07988(19) 0.0265(8) Uani 1 1 d . . .
O21 O 0.6752(2) 0.02046(19) 1.64374(17) 0.0120(6) Uani 1 1 d . . .
O22 O 0.6768(3) -0.1229(2) 1.7630(2) 0.0314(8) Uani 1 1 d . . .
O23 O 1.0004(2) -0.3760(2) 1.62799(19) 0.0189(6) Uani 1 1 d . . .
O24 O 0.9568(2) -0.3706(2) 1.75562(19) 0.0192(6) Uani 1 1 d . . .
O25 O 0.7553(2) -0.1299(2) 1.41670(19) 0.0215(7) Uani 1 1 d . . .
O41 O 0.5352(2) 0.1791(2) 0.68908(17) 0.0144(6) Uani 1 1 d . . .
O42 O 0.6297(2) 0.2454(2) 0.56229(17) 0.0155(6) Uani 1 1 d . . .
O43 O 0.2016(2) 0.5170(3) 0.63714(19) 0.0244(7) Uani 1 1 d . . .
O44 O 0.2950(2) 0.4185(2) 0.74664(18) 0.0222(7) Uani 1 1 d . . .
O45 O 0.3818(2) 0.4939(2) 0.36764(18) 0.0195(6) Uani 1 1 d . . .
O46 O 0.2838(3) 0.6720(2) 0.05761(19) 0.0264(7) Uani 1 1 d . . .
O47 O 0.16681(19) 0.55145(19) -0.17813(17) 0.0112(5) Uani 1 1 d . . .
O48 O 0.1877(2) 0.6928(2) -0.29849(18) 0.0201(6) Uani 1 1 d . . .
O49 O 0.4835(2) 0.9565(2) -0.1684(2) 0.0224(7) Uani 1 1 d . . .
O50 O 0.4569(2) 0.9481(2) -0.2943(2) 0.0281(8) Uani 1 1 d . . .
C1 C 0.7684(3) 0.1257(3) 0.7830(3) 0.0123(8) Uani 1 1 d . . .
C2 C 1.0488(3) 0.3284(3) 0.8400(3) 0.0137(8) Uani 1 1 d . . .
C3 C 0.8378(3) 0.1436(3) 0.8458(2) 0.0112(8) Uani 1 1 d . . .
C4 C 0.9085(3) 0.2241(3) 0.8148(2) 0.0113(8) Uani 1 1 d . . .
H4 H 0.9128 0.2689 0.7545 0.014 Uiso 1 1 calc R . .
C5 C 0.9738(3) 0.2389(3) 0.8728(3) 0.0121(8) Uani 1 1 d . . .
C6 C 0.9676(3) 0.1732(3) 0.9606(3) 0.0164(9) Uani 1 1 d . . .
H6 H 1.0131 0.1825 0.9997 0.020 Uiso 1 1 calc R . .
C7 C 0.8944(3) 0.0932(3) 0.9917(3) 0.0173(9) Uani 1 1 d . . .
C8 C 0.8288(3) 0.0789(3) 0.9344(3) 0.0137(8) Uani 1 1 d . . .
H8 H 0.7781 0.0254 0.9554 0.016 Uiso 1 1 calc R . .
C9 C 0.8205(3) -0.0494(3) 1.1155(3) 0.0205(9) Uani 1 1 d . . .
H9A H 0.8295 -0.0970 1.0853 0.025 Uiso 1 1 calc R . .
H9B H 0.7495 -0.0238 1.1089 0.025 Uiso 1 1 calc R . .
C10 C 0.8418(3) -0.1029(3) 1.2097(3) 0.0200(9) Uani 1 1 d . . .
H10 H 0.9111 -0.1187 1.2236 0.024 Uiso 1 1 calc R . .
C21 C 0.6995(3) -0.0750(3) 1.6840(3) 0.0160(8) Uani 1 1 d . . .
C22 C 0.9451(3) -0.3414(3) 1.6757(3) 0.0157(9) Uani 1 1 d . . .
C23 C 0.7523(3) -0.1300(3) 1.6333(3) 0.0138(8) Uani 1 1 d . . .
C24 C 0.8178(3) -0.2096(3) 1.6770(3) 0.0142(8) Uani 1 1 d . . .
H24 H 0.8289 -0.2278 1.7371 0.017 Uiso 1 1 calc R . .
C25 C 0.8672(3) -0.2625(3) 1.6314(3) 0.0129(8) Uani 1 1 d . . .
C26 C 0.8471(3) -0.2392(3) 1.5441(3) 0.0153(8) Uani 1 1 d . . .
H26 H 0.8791 -0.2766 1.5137 0.018 Uiso 1 1 calc R . .
C27 C 0.7792(3) -0.1600(3) 1.5020(3) 0.0167(9) Uani 1 1 d . . .
C28 C 0.7336(3) -0.1045(3) 1.5463(3) 0.0158(8) Uani 1 1 d . . .
H28 H 0.6897 -0.0491 1.5169 0.019 Uiso 1 1 calc R . .
C29 C 0.7999(3) -0.1861(3) 1.3686(3) 0.0172(9) Uani 1 1 d . . .
H29A H 0.7725 -0.2578 1.3925 0.021 Uiso 1 1 calc R . .
H29B H 0.8753 -0.1884 1.3726 0.021 Uiso 1 1 calc R . .
C30 C 0.7724(3) -0.1304(3) 1.2759(3) 0.0180(9) Uani 1 1 d . . .
H30 H 0.7028 -0.1141 0.2639 0.022 Uiso 1 1 calc R . .
C41 C 0.5537(3) 0.2443(3) 0.6112(2) 0.0109(8) Uani 1 1 d . . .
C42 C 0.2742(3) 0.4557(3) 0.6681(3) 0.0122(8) Uani 1 1 d . . .
C43 C 0.4759(3) 0.3273(3) 0.5770(2) 0.0097(7) Uani 1 1 d . . .
C44 C 0.4133(3) 0.3518(3) 0.6362(2) 0.0107(8) Uani 1 1 d . . .
H44 H 0.4207 0.3170 0.6974 0.013 Uiso 1 1 calc R . .
C45 C 0.3401(3) 0.4276(3) 0.6046(3) 0.0109(8) Uani 1 1 d . . .
C46 C 0.3262(3) 0.4764(3) 0.5148(3) 0.0133(8) Uani 1 1 d . . .
H46 H 0.2747 0.5267 0.4935 0.016 Uiso 1 1 calc R . .
C47 C 0.3884(3) 0.4504(3) 0.4572(2) 0.0136(8) Uani 1 1 d . . .
C48 C 0.4648(3) 0.3776(3) 0.4880(2) 0.0120(8) Uani 1 1 d . . .
H48 H 0.5092 0.3626 0.4478 0.014 Uiso 1 1 calc R . .
C49 C 0.2960(3) 0.5609(3) 0.3352(3) 0.0191(9) Uani 1 1 d . . .
H49A H 0.3023 0.6231 0.3483 0.023 Uiso 1 1 calc R . .
H49B H 0.2310 0.5245 0.3632 0.023 Uiso 1 1 calc R . .
C50 C 0.2977(3) 0.5908(3) 0.2383(3) 0.0201(9) Uani 1 1 d . . .
H50 H 0.3530 0.6322 0.2026 0.024 Uiso 1 1 calc R . .
C51 C 0.2244(3) 0.5613(3) 0.2013(3) 0.0181(9) Uani 1 1 d . . .
H51 H 0.1715 0.5185 0.2395 0.022 Uiso 1 1 calc R . .
C52 C 0.2157(3) 0.5877(3) 0.1065(3) 0.0203(9) Uani 1 1 d . . .
H52A H 0.2333 0.5272 0.0930 0.024 Uiso 1 1 calc R . .
H52B H 0.1444 0.6070 0.0902 0.024 Uiso 1 1 calc R . .
C53 C 0.2885(3) 0.7053(3) -0.0315(3) 0.0179(9) Uani 1 1 d . . .
C54 C 0.2378(3) 0.6579(3) -0.0774(3) 0.0148(8) Uani 1 1 d . . .
H54 H 0.1950 0.5989 -0.0469 0.018 Uiso 1 1 calc R . .
C55 C 0.2500(3) 0.6973(3) -0.1684(3) 0.0124(8) Uani 1 1 d . . .
C56 C 0.3118(3) 0.7844(3) -0.2135(3) 0.0126(8) Uani 1 1 d . . .
H56 H 0.3189 0.8117 -0.2756 0.015 Uiso 1 1 calc R . .
C57 C 0.3628(3) 0.8311(3) -0.1673(3) 0.0140(8) Uani 1 1 d . . .
C58 C 0.3498(3) 0.7922(3) -0.0766(3) 0.0202(9) Uani 1 1 d . . .
H58 H 0.3830 0.8255 -0.0452 0.024 Uiso 1 1 calc R . .
C59 C 0.1995(3) 0.6462(3) -0.2188(3) 0.0128(8) Uani 1 1 d . . .
C60 C 0.4378(3) 0.9183(3) -0.2139(3) 0.0185(9) Uani 1 1 d . . .
O1S O 0.8992(2) 0.0809(2) 0.60037(19) 0.0199(6) Uani 1 1 d . . .
O2S O 1.3850(2) 0.4897(2) 0.8711(2) 0.0291(8) Uani 1 1 d . . .
O3S O 1.3302(3) 0.2703(3) 0.9227(2) 0.0351(9) Uani 1 1 d . . .
N1S N 1.0045(3) -0.0448(3) 0.6830(3) 0.0233(8) Uani 1 1 d . . .
N2S N 1.5170(3) 0.6018(3) 0.8136(3) 0.0385(12) Uani 1 1 d . . .
N3S N 1.4634(5) 0.1646(5) 0.9221(5) 0.0703(18) Uani 1 1 d . . .
C1S C 0.9271(3) 0.0189(3) 0.6722(3) 0.0226(10) Uani 1 1 d . . .
H1S H 0.8898 0.0169 0.7232 0.027 Uiso 1 1 calc R . .
C2S C 1.0280(5) -0.1193(4) 0.7702(4) 0.0421(14) Uani 1 1 d . . .
H2S1 H 0.9803 -0.1109 0.8141 0.063 Uiso 1 1 calc R . .
H2S2 H 1.0983 -0.1074 0.7824 0.063 Uiso 1 1 calc R . .
H2S3 H 1.0212 -0.1895 0.7726 0.063 Uiso 1 1 calc R . .
C3S C 1.0645(4) -0.0504(4) 0.6100(4) 0.0338(12) Uani 1 1 d . . .
H3S1 H 1.0481 -0.1150 0.6042 0.051 Uiso 1 1 calc R . .
H3S2 H 1.1376 -0.0483 0.6201 0.051 Uiso 1 1 calc R . .
H3S3 H 1.0487 0.0082 0.5562 0.051 Uiso 1 1 calc R . .
C4S C 1.4401(4) 0.5431(4) 0.8096(4) 0.0375(13) Uani 1 1 d . . .
H4S H 1.4274 0.5430 0.7540 0.045 Uiso 1 1 calc R . .
C5S C 1.5751(7) 0.6659(6) 0.7351(5) 0.085(3) Uani 1 1 d . . .
H5S1 H 1.5628 0.6426 0.6883 0.128 Uiso 1 1 calc R . .
H5S2 H 1.6482 0.6610 0.7463 0.128 Uiso 1 1 calc R . .
H5S3 H 1.5538 0.7377 0.7173 0.128 Uiso 1 1 calc R . .
C6S C 1.5409(6) 0.6117(6) 0.8944(5) 0.077(2) Uani 1 1 d . . .
H6S1 H 1.4834 0.5843 0.9377 0.115 Uiso 1 1 calc R . .
H6S2 H 1.5526 0.6846 0.8826 0.115 Uiso 1 1 calc R . .
H6S3 H 1.6027 0.5728 0.9173 0.115 Uiso 1 1 calc R . .
C7S C 1.4294(7) 0.2627(5) 0.8999(4) 0.060(2) Uani 1 1 d . . .
H7S H 1.4726 0.3216 0.8703 0.072 Uiso 1 1 calc R . .
C8S C 1.5483(17) 0.1578(13) 0.8882(11) 0.253(12) Uani 1 1 d . . .
H8S1 H 1.5398 0.1605 0.8292 0.380 Uiso 1 1 calc R . .
H8S2 H 1.5795 0.0922 0.9240 0.380 Uiso 1 1 calc R . .
H8S3 H 1.5928 0.2152 0.8846 0.380 Uiso 1 1 calc R . .
C9S C 1.4153(14) 0.0813(14) 1.0005(10) 0.221(9) Uani 1 1 d . . .
H9S1 H 1.3862 0.0284 0.9836 0.331 Uiso 1 1 calc R . .
H9S2 H 1.3608 0.1100 1.0261 0.331 Uiso 1 1 calc R . .
H9S3 H 1.4671 0.0503 1.0435 0.331 Uiso 1 1 calc R . .
O1W O 0.8495(2) 0.3035(2) 0.5215(2) 0.0231(7) Uani 1 1 d . . .
H1WA H 0.9072 0.3002 0.4848 0.028 Uiso 1 1 d R . .
H1WB H 0.8275 0.3534 0.4669 0.028 Uiso 1 1 d R . .
O2W O 0.7469(2) 0.1566(2) 0.46238(17) 0.0152(6) Uani 1 1 d . . .
H2WA H 0.6774 0.1374 0.4589 0.018 Uiso 1 1 d R . .
H2WB H 0.7604 0.2127 0.4067 0.018 Uiso 1 1 d R . .
O3W O 1.2224(3) 0.3884(3) 1.0034(2) 0.0417(9) Uani 1 1 d . . .
H3WA H 1.1598 0.4166 1.0163 0.050 Uiso 1 1 d R . .
H3WB H 1.2253 0.3179 1.0447 0.050 Uiso 1 1 d R . .
O4W O 0.4444(3) 0.9021(3) 0.5629(2) 0.0426(10) Uani 1 1 d . . .
H4WA H 0.4558 0.8776 0.6242 0.051 Uiso 1 1 d R . .
H4WB H 0.5037 0.9418 0.5313 0.051 Uiso 1 1 d R . .
O5W O 0.0377(6) 0.4432(9) 0.0569(6) 0.058(3) Uiso 0.58(2) 1 d P A 1
O5W' O 0.0438(8) 0.3789(12) 0.0756(8) 0.055(4) Uiso 0.42(2) 1 d P A 2
O6W O 0.7394(5) 0.8378(5) 0.9158(4) 0.039(2) Uiso 0.592(11) 1 d P B 1
O6W' O 0.8147(7) 0.8104(7) 0.9085(6) 0.039(3) Uiso 0.408(11) 1 d P B 2
O7W O 0.0482(14) 0.4179(12) 0.5532(11) 0.046(6) Uiso 0.282(19) 1 d P C 1
O7W' O -0.0096(8) 0.3989(6) 0.5859(6) 0.081(3) Uiso 0.718(19) 1 d P C 2

loop_
_atom_site_aniso_label
_atom_site_aniso_U_11
_atom_site_aniso_U_22
_atom_site_aniso_U_33
_atom_site_aniso_U_23
_atom_site_aniso_U_13
_atom_site_aniso_U_12
Zn1 0.0097(2) 0.0102(2) 0.0064(2) 0.00055(18) 0.00129(16) 0.00020(17)
Zn2 0.0089(2) 0.0104(2) 0.0073(2) -0.00243(18) 0.00009(16) -0.00031(17)
Zn3 0.0116(2) 0.0157(2) 0.0105(2) -0.00241(19) -0.00017(17) -0.00400(18)
Zn4 0.0097(2) 0.0114(2) 0.0075(2) 0.00072(18) 0.00119(17) -0.00111(17)
O1 0.0172(16) 0.0297(17) 0.0145(15) 0.0064(13) -0.0067(12) -0.0155(13)
O2 0.0163(14) 0.0120(13) 0.0081(14) -0.0018(11) -0.0005(11) -0.0039(11)
O3 0.0174(15) 0.0132(14) 0.0215(16) -0.0006(12) -0.0097(12) -0.0048(11)
O4 0.0204(16) 0.0229(16) 0.0159(15) 0.0046(13) -0.0076(12) -0.0127(13)
O5 0.042(2) 0.0236(16) 0.0087(15) 0.0001(13) -0.0066(13) -0.0186(14)
O21 0.0118(14) 0.0078(13) 0.0130(14) -0.0007(11) 0.0011(11) -0.0001(10)
O22 0.044(2) 0.0192(16) 0.0188(17) 0.0035(14) 0.0132(15) 0.0098(15)
O23 0.0185(15) 0.0169(15) 0.0237(16) -0.0100(13) -0.0087(12) 0.0095(12)
O24 0.0186(15) 0.0168(15) 0.0160(16) 0.0006(12) -0.0062(12) 0.0035(12)
O25 0.0292(17) 0.0189(15) 0.0150(15) -0.0047(13) -0.0078(13) 0.0085(13)
O41 0.0180(15) 0.0129(14) 0.0095(14) -0.0020(11) 0.0016(11) 0.0041(11)
O42 0.0150(14) 0.0177(14) 0.0105(14) -0.0024(12) 0.0020(11) 0.0088(11)
O43 0.0186(16) 0.0410(19) 0.0138(15) -0.0113(14) -0.0017(12) 0.0176(14)
O44 0.0244(16) 0.0311(17) 0.0089(15) -0.0060(13) 0.0030(12) 0.0124(13)
O45 0.0237(16) 0.0249(16) 0.0078(14) -0.0040(12) -0.0053(12) 0.0114(13)
O46 0.0394(19) 0.0242(16) 0.0099(15) -0.0002(13) -0.0031(13) -0.0200(14)
O47 0.0098(13) 0.0101(13) 0.0124(14) -0.0033(11) 0.0006(10) -0.0032(10)
O48 0.0240(16) 0.0245(16) 0.0093(15) -0.0043(13) 0.0034(12) -0.0119(13)
O49 0.0174(15) 0.0168(15) 0.0344(18) -0.0127(14) 0.0068(13) -0.0104(12)
O50 0.0207(17) 0.0279(17) 0.0217(18) 0.0050(14) -0.0007(13) -0.0160(13)
C1 0.0103(19) 0.0116(19) 0.013(2) -0.0020(16) -0.0030(15) 0.0019(15)
C2 0.014(2) 0.014(2) 0.014(2) -0.0068(17) 0.0013(16) -0.0042(16)
C3 0.0105(19) 0.0120(18) 0.0105(19) -0.0040(16) -0.0001(15) -0.0006(15)
C4 0.0114(19) 0.0097(18) 0.0112(19) -0.0023(15) -0.0013(15) 0.0003(15)
C5 0.0116(19) 0.0092(18) 0.013(2) -0.0016(15) 0.0005(15) -0.0036(15)
C6 0.018(2) 0.016(2) 0.015(2) -0.0061(17) -0.0047(16) -0.0069(16)
C7 0.024(2) 0.015(2) 0.0083(19) -0.0003(16) -0.0017(16) -0.0027(17)
C8 0.016(2) 0.0106(19) 0.011(2) -0.0006(16) 0.0008(15) -0.0047(15)
C9 0.027(2) 0.017(2) 0.012(2) -0.0002(17) 0.0006(17) -0.0086(18)
C10 0.026(2) 0.016(2) 0.015(2) -0.0022(17) -0.0044(18) -0.0033(18)
C21 0.014(2) 0.015(2) 0.014(2) -0.0001(17) 0.0025(16) -0.0006(16)
C22 0.0102(19) 0.0087(18) 0.023(2) -0.0014(17) 0.0002(16) -0.0049(15)
C23 0.0103(19) 0.0103(19) 0.017(2) -0.0017(16) 0.0036(15) -0.0019(15)
C24 0.014(2) 0.0133(19) 0.012(2) -0.0016(16) -0.0013(15) -0.0001(16)
C25 0.0098(19) 0.0094(18) 0.015(2) -0.0002(16) -0.0021(15) -0.0010(15)
C26 0.020(2) 0.0083(18) 0.015(2) -0.0019(16) -0.0011(16) -0.0009(16)
C27 0.019(2) 0.0121(19) 0.012(2) 0.0028(16) -0.0041(16) 0.0002(16)
C28 0.015(2) 0.0089(18) 0.017(2) 0.0020(16) -0.0015(16) -0.0009(15)
C29 0.023(2) 0.014(2) 0.012(2) -0.0035(17) -0.0006(17) -0.0021(17)
C30 0.022(2) 0.014(2) 0.015(2) -0.0017(17) -0.0028(17) -0.0045(17)
C41 0.014(2) 0.0109(18) 0.0090(19) -0.0050(16) -0.0030(15) 0.0005(15)
C42 0.0099(19) 0.0141(19) 0.013(2) -0.0064(16) -0.0014(15) 0.0006(15)
C43 0.0067(18) 0.0096(18) 0.0109(19) -0.0023(15) 0.0008(14) -0.0014(14)
C44 0.0103(19) 0.0143(19) 0.0060(18) -0.0025(15) -0.0002(14) -0.0006(15)
C45 0.0088(18) 0.0109(18) 0.014(2) -0.0061(16) 0.0022(15) -0.0024(14)
C46 0.0112(19) 0.0121(19) 0.016(2) -0.0044(16) -0.0030(15) 0.0014(15)
C47 0.018(2) 0.0138(19) 0.0066(18) -0.0015(16) -0.0020(15) -0.0008(16)
C48 0.0135(19) 0.0139(19) 0.0095(19) -0.0060(16) 0.0030(15) -0.0005(15)
C49 0.020(2) 0.023(2) 0.013(2) -0.0058(18) -0.0065(17) 0.0072(18)
C50 0.021(2) 0.020(2) 0.012(2) 0.0014(17) -0.0026(17) -0.0003(17)
C51 0.020(2) 0.017(2) 0.016(2) -0.0053(17) 0.0018(17) -0.0029(17)
C52 0.027(2) 0.017(2) 0.015(2) -0.0043(18) -0.0006(18) -0.0093(18)
C53 0.023(2) 0.016(2) 0.012(2) -0.0020(17) -0.0029(16) -0.0063(17)
C54 0.015(2) 0.0113(19) 0.014(2) -0.0006(16) 0.0029(16) -0.0073(15)
C55 0.0116(19) 0.0123(19) 0.0117(19) -0.0030(16) -0.0014(15) -0.0009(15)
C56 0.0109(19) 0.0143(19) 0.0088(19) -0.0006(16) -0.0002(15) -0.0011(15)
C57 0.0120(19) 0.0096(18) 0.017(2) -0.0019(16) -0.0006(16) -0.0048(15)
C58 0.024(2) 0.016(2) 0.019(2) -0.0047(18) -0.0084(18) -0.0100(17)
C59 0.0094(19) 0.015(2) 0.014(2) -0.0061(17) 0.0026(15) -0.0012(15)
C60 0.010(2) 0.011(2) 0.027(3) -0.0002(18) -0.0020(17) -0.0020(16)
O1S 0.0138(15) 0.0218(15) 0.0211(16) -0.0053(13) -0.0017(12) 0.0028(12)
O2S 0.0133(16) 0.0257(17) 0.043(2) -0.0084(16) -0.0010(14) -0.0056(13)
O3S 0.031(2) 0.0242(18) 0.041(2) -0.0015(16) -0.0166(16) 0.0031(15)
N1S 0.0171(19) 0.024(2) 0.036(2) -0.0191(18) -0.0101(16) 0.0076(15)
N2S 0.018(2) 0.025(2) 0.075(4) -0.025(2) 0.017(2) -0.0102(17)
N3S 0.076(5) 0.064(4) 0.062(4) -0.014(3) -0.025(3) -0.013(3)
C1S 0.023(2) 0.023(2) 0.023(2) -0.010(2) -0.0034(18) 0.0068(19)
C2S 0.056(4) 0.041(3) 0.039(3) -0.023(3) -0.028(3) 0.026(3)
C3S 0.020(2) 0.029(3) 0.052(3) -0.017(2) 0.007(2) 0.002(2)
C4S 0.036(3) 0.033(3) 0.048(3) -0.023(3) 0.016(3) -0.012(2)
C5S 0.098(6) 0.073(5) 0.107(7) -0.068(5) 0.068(5) -0.061(5)
C6S 0.059(5) 0.075(5) 0.080(6) -0.010(4) -0.029(4) -0.025(4)
C7S 0.122(7) 0.029(3) 0.029(3) -0.012(3) -0.005(4) 0.024(4)
C8S 0.41(3) 0.156(15) 0.186(17) -0.079(13) 0.15(2) 0.015(18)
C9S 0.26(2) 0.24(2) 0.127(13) -0.031(14) 0.014(14) 0.025(17)
O1W 0.0217(16) 0.0199(16) 0.0197(16) 0.0000(13) 0.0034(13) -0.0072(13)
O2W 0.0164(15) 0.0194(15) 0.0076(14) -0.0033(12) 0.0017(11) 0.0008(11)
O3W 0.042(2) 0.064(3) 0.0183(18) -0.0153(18) -0.0051(16) 0.0084(19)
O4W 0.032(2) 0.064(3) 0.0222(19) -0.0071(18) -0.0013(15) -0.0129(18)

loop_
_atom_type_symbol
_atom_type_description
_atom_type_scat_dispersion_real
_atom_type_scat_dispersion_imag
_atom_type_scat_source
C C 0.0033 0.0016 'International Tables Vol C Tables 4.2.6.8 and 6.1.1.4'
H H 0.0000 0.0000 'International Tables Vol C Tables 4.2.6.8 and 6.1.1.4'
N N 0.0061 0.0033 'International Tables Vol C Tables 4.2.6.8 and 6.1.1.4'
O O 0.0106 0.0060 'International Tables Vol C Tables 4.2.6.8 and 6.1.1.4'
Zn Zn 0.2839 1.4301 'International Tables Vol C Tables 4.2.6.8 and 6.1.1.4'

loop_
_geom_angle_atom_site_label_1
_geom_angle_atom_site_label_2
_geom_angle_atom_site_label_3
_geom_angle
_geom_angle_site_symmetry_1
_geom_angle_site_symmetry_3
O42 Zn1 O2W 86.89(11) . .
O42 Zn1 O1W 91.36(12) . .
O2W Zn1 O1W 91.22(12) . .
O42 Zn1 O1S 177.39(12) . .
O2W Zn1 O1S 91.26(11) . .
O1W Zn1 O1S 90.52(12) . .
O42 Zn1 O2 93.47(11) . .
O2W Zn1 O2 179.09(11) . .
O1W Zn1 O2 87.93(11) . .
O1S Zn1 O2 88.41(11) . .
O42 Zn1 O21 88.79(10) . .
O2W Zn1 O21 87.64(10) . .
O1W Zn1 O21 178.84(11) . .
O1S Zn1 O21 89.30(10) . .
O2 Zn1 O21 93.21(10) . .
O3 Zn2 O43 98.97(14) . 1_655
O3 Zn2 O23 103.49(12) . 1_565
O43 Zn2 O23 97.71(12) 1_655 1_565
O3 Zn2 O47 104.78(11) . 1_656
O43 Zn2 O47 109.97(11) 1_655 1_656
O23 Zn2 O47 136.23(11) 1_565 1_656
O3 Zn2 O48 163.55(11) . 1_656
O43 Zn2 O48 88.76(12) 1_655 1_656
O23 Zn2 O48 89.70(11) 1_565 1_656
O47 Zn2 O48 58.81(10) 1_656 1_656
O3 Zn2 O24 97.03(11) . 1_565
O43 Zn2 O24 154.15(11) 1_655 1_565
O23 Zn2 O24 58.68(11) 1_565 1_565
O47 Zn2 O24 85.17(10) 1_656 1_565
O48 Zn2 O24 81.31(10) 1_656 1_565
O3 Zn2 C22 103.06(12) . 1_565
O43 Zn2 C22 126.50(13) 1_655 1_565
O23 Zn2 C22 29.84(13) 1_565 1_565
O47 Zn2 C22 110.41(12) 1_656 1_565
O48 Zn2 C22 83.46(11) 1_656 1_565
O24 Zn2 C22 28.90(12) 1_565 1_565
O3 Zn2 C59 134.81(12) . 1_656
O43 Zn2 C59 101.45(13) 1_655 1_656
O23 Zn2 C59 113.03(12) 1_565 1_656
O47 Zn2 C59 30.11(11) 1_656 1_656
O48 Zn2 C59 28.74(11) 1_656 1_656
O24 Zn2 C59 80.98(11) 1_565 1_656
C22 Zn2 C59 96.35(12) 1_565 1_656
O4 Zn3 O2S 172.91(13) . .
O4 Zn3 O44 96.54(13) . 1_655
O2S Zn3 O44 90.25(14) . 1_655
O4 Zn3 O3S 87.84(13) . .
O2S Zn3 O3S 90.32(13) . .
O44 Zn3 O3S 88.46(13) 1_655 .
O4 Zn3 O3W 84.83(14) . .
O2S Zn3 O3W 88.20(15) . .
O44 Zn3 O3W 173.57(13) 1_655 .
O3S Zn3 O3W 85.30(15) . .
O4 Zn3 O47 89.99(11) . 1_656
O2S Zn3 O47 91.64(11) . 1_656
O44 Zn3 O47 93.40(11) 1_655 1_656
O3S Zn3 O47 177.29(12) . 1_656
O3W Zn3 O47 92.89(13) . 1_656
O41 Zn4 O1 103.41(13) . .
O41 Zn4 O49 105.23(12) . 1_546
O1 Zn4 O49 102.58(12) . 1_546
O41 Zn4 O21 105.16(11) . .
O1 Zn4 O21 103.22(12) . .
O49 Zn4 O21 133.80(11) 1_546 .
O41 Zn4 O50 97.45(11) . 1_546
O1 Zn4 O50 155.00(11) . 1_546
O49 Zn4 O50 58.05(11) 1_546 1_546
O21 Zn4 O50 84.16(11) . 1_546
O41 Zn4 O22 162.36(11) . .
O1 Zn4 O22 85.33(13) . .
O49 Zn4 O22 87.38(11) 1_546 .
O21 Zn4 O22 57.53(10) . .
O50 Zn4 O22 78.56(12) 1_546 .
O41 Zn4 C60 105.25(12) . 1_546
O1 Zn4 C60 129.30(13) . 1_546
O49 Zn4 C60 29.34(13) 1_546 1_546
O21 Zn4 C60 108.36(13) . 1_546
O50 Zn4 C60 28.88(12) 1_546 1_546
O22 Zn4 C60 79.64(12) . 1_546
C1 O1 Zn4 119.6(2) . .
C1 O2 Zn1 139.5(2) . .
C2 O3 Zn2 126.3(3) . .
C2 O4 Zn3 135.0(3) . .
C7 O5 C9 118.1(3) . .
C21 O21 Zn4 99.5(2) . .
C21 O21 Zn1 133.8(2) . .
Zn4 O21 Zn1 102.83(11) . .
C21 O22 Zn4 81.6(2) . .
C22 O23 Zn2 98.7(2) . 1_545
C22 O24 Zn2 80.8(2) . 1_545
C27 O25 C29 117.5(3) . .
C41 O41 Zn4 126.6(2) . .
C41 O42 Zn1 133.7(2) . .
C42 O43 Zn2 119.4(3) . 1_455
C42 O44 Zn3 145.4(3) . 1_455
C47 O45 C49 116.1(3) . .
C53 O46 C52 117.6(3) . .
C59 O47 Zn2 97.2(2) . 1_454
C59 O47 Zn3 129.5(2) . 1_454
Zn2 O47 Zn3 101.69(11) 1_454 1_454
C59 O48 Zn2 83.7(2) . 1_454
C60 O49 Zn4 99.6(3) . 1_564
C60 O50 Zn4 79.8(2) . 1_564
O2 C1 O1 125.7(4) . .
O2 C1 C3 118.1(3) . .
O1 C1 C3 116.2(3) . .
O4 C2 O3 125.9(4) . .
O4 C2 C5 117.5(3) . .
O3 C2 C5 116.5(3) . .
C4 C3 C8 120.9(4) . .
C4 C3 C1 119.7(3) . .
C8 C3 C1 119.4(3) . .
C3 C4 C5 119.4(3) . .
C3 C4 H4 120.3 . .
C5 C4 H4 120.3 . .
C6 C5 C4 120.1(3) . .
C6 C5 C2 120.1(3) . .
C4 C5 C2 119.7(3) . .
C5 C6 C7 120.0(4) . .
C5 C6 H6 120.0 . .
C7 C6 H6 120.0 . .
O5 C7 C8 124.6(4) . .
O5 C7 C6 115.5(3) . .
C8 C7 C6 120.0(4) . .
C7 C8 C3 119.5(4) . .
C7 C8 H8 120.3 . .
C3 C8 H8 120.3 . .
O5 C9 C10 105.9(3) . .
O5 C9 H9A 110.5 . .
C10 C9 H9A 110.5 . .
O5 C9 H9B 110.5 . .
C10 C9 H9B 110.5 . .
H9A C9 H9B 108.7 . .
C30 C10 C9 125.6(4) 1_556 .
C30 C10 H10 117.2 1_556 .
C9 C10 H10 117.2 . .
O22 C21 O21 121.2(4) . .
O22 C21 C23 119.5(4) . .
O21 C21 C23 119.3(3) . .
O24 C22 O23 121.6(4) . .
O24 C22 C25 121.0(4) . .
O23 C22 C25 117.5(4) . .
O24 C22 Zn2 70.3(2) . 1_545
O23 C22 Zn2 51.45(19) . 1_545
C25 C22 Zn2 167.6(3) . 1_545
C28 C23 C24 120.8(4) . .
C28 C23 C21 120.9(4) . .
C24 C23 C21 118.2(4) . .
C23 C24 C25 119.3(4) . .
C23 C24 H24 120.4 . .
C25 C24 H24 120.4 . .
C24 C25 C26 120.4(4) . .
C24 C25 C22 119.4(4) . .
C26 C25 C22 120.2(4) . .
C25 C26 C27 119.3(4) . .
C25 C26 H26 120.4 . .
C27 C26 H26 120.4 . .
O25 C27 C28 115.7(3) . .
O25 C27 C26 124.1(4) . .
C28 C27 C26 120.2(4) . .
C23 C28 C27 119.9(4) . .
C23 C28 H28 120.0 . .
C27 C28 H28 120.0 . .
O25 C29 C30 106.7(3) . .
O25 C29 H29A 110.4 . .
C30 C29 H29A 110.4 . .
O25 C29 H29B 110.4 . .
C30 C29 H29B 110.4 . .
H29A C29 H29B 108.6 . .
C10 C30 C29 122.2(4) 1_554 .
C10 C30 H30 118.9 1_554 .
C29 C30 H30 118.9 . .
O42 C41 O41 126.2(3) . .
O42 C41 C43 118.5(3) . .
O41 C41 C43 115.3(3) . .
O44 C42 O43 124.6(4) . .
O44 C42 C45 118.4(3) . .
O43 C42 C45 117.1(3) . .
C48 C43 C44 120.3(3) . .
C48 C43 C41 120.4(3) . .
C44 C43 C41 119.3(3) . .
C45 C44 C43 119.2(3) . .
C45 C44 H44 120.4 . .
C43 C44 H44 120.4 . .
C44 C45 C46 120.7(3) . .
C44 C45 C42 119.3(3) . .
C46 C45 C42 119.9(3) . .
C47 C46 C45 119.1(3) . .
C47 C46 H46 120.5 . .
C45 C46 H46 120.5 . .
O45 C47 C46 123.9(3) . .
O45 C47 C48 115.4(3) . .
C46 C47 C48 120.6(3) . .
C43 C48 C47 119.9(3) . .
C43 C48 H48 120.1 . .
C47 C48 H48 120.1 . .
O45 C49 C50 107.2(3) . .
O45 C49 H49A 110.3 . .
C50 C49 H49A 110.3 . .
O45 C49 H49B 110.3 . .
C50 C49 H49B 110.3 . .
H49A C49 H49B 108.5 . .
C51 C50 C49 121.7(4) . .
C51 C50 H50 119.1 . .
C49 C50 H50 119.1 . .
C50 C51 C52 127.0(4) . .
C50 C51 H51 116.5 . .
C52 C51 H51 116.5 . .
O46 C52 C51 109.2(3) . .
O46 C52 H52A 109.8 . .
C51 C52 H52A 109.8 . .
O46 C52 H52B 109.8 . .
C51 C52 H52B 109.8 . .
H52A C52 H52B 108.3 . .
O46 C53 C58 115.6(4) . .
O46 C53 C54 124.6(4) . .
C58 C53 C54 119.8(4) . .
C53 C54 C55 119.6(4) . .
C53 C54 H54 120.2 . .
C55 C54 H54 120.2 . .
C54 C55 C56 120.4(4) . .
C54 C55 C59 120.7(3) . .
C56 C55 C59 118.9(3) . .
C57 C56 C55 119.8(4) . .
C57 C56 H56 120.1 . .
C55 C56 H56 120.1 . .
C56 C57 C58 119.7(4) . .
C56 C57 C60 120.6(4) . .
C58 C57 C60 119.6(4) . .
C53 C58 C57 120.6(4) . .
C53 C58 H58 119.7 . .
C57 C58 H58 119.7 . .
O48 C59 O47 120.1(3) . .
O48 C59 C55 121.1(3) . .
O47 C59 C55 118.8(3) . .
O48 C59 Zn2 67.5(2) . 1_454
O47 C59 Zn2 52.68(18) . 1_454
C55 C59 Zn2 170.5(3) . 1_454
O50 C60 O49 121.8(4) . .
O50 C60 C57 120.3(4) . .
O49 C60 C57 117.8(4) . .
O50 C60 Zn4 71.3(2) . 1_564
O49 C60 Zn4 51.0(2) . 1_564
C57 C60 Zn4 164.8(3) . 1_564
C1S O1S Zn1 124.9(3) . .
C4S O2S Zn3 128.6(4) . .
C7S O3S Zn3 121.7(3) . .
C1S N1S C3S 122.2(4) . .
C1S N1S C2S 121.0(4) . .
C3S N1S C2S 116.6(4) . .
C4S N2S C5S 120.3(6) . .
C4S N2S C6S 122.4(5) . .
C5S N2S C6S 117.1(5) . .
C8S N3S C7S 115.0(10) . .
C8S N3S C9S 123.9(12) . .
C7S N3S C9S 118.5(10) . .
O1S C1S N1S 125.0(4) . .
O1S C1S H1S 117.5 . .
N1S C1S H1S 117.5 . .
N1S C2S H2S1 109.5 . .
N1S C2S H2S2 109.5 . .
H2S1 C2S H2S2 109.5 . .
N1S C2S H2S3 109.5 . .
H2S1 C2S H2S3 109.5 . .
H2S2 C2S H2S3 109.5 . .
N1S C3S H3S1 109.5 . .
N1S C3S H3S2 109.5 . .
H3S1 C3S H3S2 109.5 . .
N1S C3S H3S3 109.5 . .
H3S1 C3S H3S3 109.5 . .
H3S2 C3S H3S3 109.5 . .
O2S C4S N2S 125.1(6) . .
O2S C4S H4S 117.5 . .
N2S C4S H4S 117.5 . .
N2S C5S H5S1 109.5 . .
N2S C5S H5S2 109.5 . .
H5S1 C5S H5S2 109.5 . .
N2S C5S H5S3 109.5 . .
H5S1 C5S H5S3 109.5 . .
H5S2 C5S H5S3 109.5 . .
N2S C6S H6S1 109.5 . .
N2S C6S H6S2 109.5 . .
H6S1 C6S H6S2 109.5 . .
N2S C6S H6S3 109.5 . .
H6S1 C6S H6S3 109.5 . .
H6S2 C6S H6S3 109.5 . .
O3S C7S N3S 115.3(7) . .
O3S C7S H7S 122.4 . .
N3S C7S H7S 122.4 . .
N3S C8S H8S1 109.5 . .
N3S C8S H8S2 109.5 . .
H8S1 C8S H8S2 109.5 . .
N3S C8S H8S3 109.5 . .
H8S1 C8S H8S3 109.5 . .
H8S2 C8S H8S3 109.5 . .
N3S C9S H9S1 109.5 . .
N3S C9S H9S2 109.5 . .
H9S1 C9S H9S2 109.5 . .
N3S C9S H9S3 109.5 . .
H9S1 C9S H9S3 109.5 . .
H9S2 C9S H9S3 109.5 . .
Zn1 O1W H1WA 115.0 . .
Zn1 O1W H1WB 118.2 . .
H1WA O1W H1WB 82.0 . .
Zn1 O2W H2WA 109.8 . .
Zn1 O2W H2WB 124.1 . .
H2WA O2W H2WB 102.6 . .
Zn3 O3W H3WA 116.4 . .
Zn3 O3W H3WB 114.5 . .
H3WA O3W H3WB 107.7 . .
H4WA O4W H4WB 107.7 . .

loop_
_geom_bond_atom_site_label_1
_geom_bond_atom_site_label_2
_geom_bond_distance
_geom_bond_site_symmetry_2
Zn1 O42 2.055(3) .
Zn1 O2W 2.077(3) .
Zn1 O1W 2.085(3) .
Zn1 O1S 2.093(3) .
Zn1 O2 2.109(3) .
Zn1 O21 2.210(3) .
Zn2 O3 1.976(3) .
Zn2 O43 1.983(3) 1_655
Zn2 O23 2.012(3) 1_565
Zn2 O47 2.059(3) 1_656
Zn2 O48 2.389(3) 1_656
Zn2 O24 2.426(3) 1_565
Zn2 C22 2.544(4) 1_565
Zn2 C59 2.569(4) 1_656
Zn3 O4 2.043(3) .
Zn3 O2S 2.065(3) .
Zn3 O44 2.075(3) 1_655
Zn3 O3S 2.092(3) .
Zn3 O3W 2.120(3) .
Zn3 O47 2.167(3) 1_656
Zn4 O41 1.956(3) .
Zn4 O1 1.990(3) .
Zn4 O49 2.005(3) 1_546
Zn4 O21 2.047(3) .
Zn4 O50 2.446(3) 1_546
Zn4 O22 2.467(3) .
Zn4 C60 2.542(4) 1_546
O1 C1 1.263(5) .
O2 C1 1.253(5) .
O3 C2 1.260(5) .
O4 C2 1.252(5) .
O5 C7 1.369(5) .
O5 C9 1.429(5) .
O21 C21 1.290(5) .
O22 C21 1.238(5) .
O23 C22 1.280(5) .
O23 Zn2 2.012(3) 1_545
O24 C22 1.245(5) .
O24 Zn2 2.426(3) 1_545
O25 C27 1.364(5) .
O25 C29 1.437(5) .
O41 C41 1.270(5) .
O42 C41 1.248(5) .
O43 C42 1.266(5) .
O43 Zn2 1.983(3) 1_455
O44 C42 1.246(5) .
O44 Zn3 2.075(3) 1_455
O45 C47 1.377(5) .
O45 C49 1.446(5) .
O46 C53 1.365(5) .
O46 C52 1.428(5) .
O47 C59 1.299(5) .
O47 Zn2 2.059(3) 1_454
O47 Zn3 2.167(3) 1_454
O48 C59 1.243(5) .
O48 Zn2 2.389(3) 1_454
O49 C60 1.263(5) .
O49 Zn4 2.005(3) 1_564
O50 C60 1.247(5) .
O50 Zn4 2.446(3) 1_564
C1 C3 1.512(5) .
C2 C5 1.506(5) .
C3 C4 1.382(5) .
C3 C8 1.392(5) .
C4 C5 1.397(5) .
C4 H4 0.9500 .
C5 C6 1.384(5) .
C6 C7 1.398(6) .
C6 H6 0.9500 .
C7 C8 1.388(6) .
C8 H8 0.9500 .
C9 C10 1.488(6) .
C9 H9A 0.9900 .
C9 H9B 0.9900 .
C10 C30 1.324(6) 1_556
C10 H10 0.9500 .
C21 C23 1.501(6) .
C22 C25 1.495(5) .
C22 Zn2 2.544(4) 1_545
C23 C28 1.382(6) .
C23 C24 1.390(5) .
C24 C25 1.395(6) .
C24 H24 0.9500 .
C25 C26 1.397(6) .
C26 C27 1.400(5) .
C26 H26 0.9500 .
C27 C28 1.387(6) .
C28 H28 0.9500 .
C29 C30 1.491(5) .
C29 H29A 0.9900 .
C29 H29B 0.9900 .
C30 C10 1.324(6) 1_554
C30 H30 0.9500 .
C41 C43 1.500(5) .
C42 C45 1.503(5) .
C43 C48 1.382(5) .
C43 C44 1.397(5) .
C44 C45 1.390(5) .
C44 H44 0.9500 .
C45 C46 1.398(5) .
C46 C47 1.385(6) .
C46 H46 0.9500 .
C47 C48 1.392(5) .
C48 H48 0.9500 .
C49 C50 1.496(6) .
C49 H49A 0.9900 .
C49 H49B 0.9900 .
C50 C51 1.319(6) .
C50 H50 0.9500 .
C51 C52 1.483(6) .
C51 H51 0.9500 .
C52 H52A 0.9900 .
C52 H52B 0.9900 .
C53 C58 1.389(6) .
C53 C54 1.392(6) .
C54 C55 1.392(5) .
C54 H54 0.9500 .
C55 C56 1.393(5) .
C55 C59 1.484(5) .
C56 C57 1.389(5) .
C56 H56 0.9500 .
C57 C58 1.390(6) .
C57 C60 1.501(5) .
C58 H58 0.9500 .
C59 Zn2 2.569(4) 1_454
C60 Zn4 2.542(4) 1_564
O1S C1S 1.241(5) .
O2S C4S 1.206(6) .
O3S C7S 1.350(8) .
N1S C1S 1.322(5) .
N1S C3S 1.443(6) .
N1S C2S 1.463(6) .
N2S C4S 1.327(6) .
N2S C5S 1.439(8) .
N2S C6S 1.456(9) .
N3S C8S 1.242(17) .
N3S C7S 1.362(9) .
N3S C9S 1.479(16) .
C1S H1S 0.9500 .
C2S H2S1 0.9800 .
C2S H2S2 0.9800 .
C2S H2S3 0.9800 .
C3S H3S1 0.9800 .
C3S H3S2 0.9800 .
C3S H3S3 0.9800 .
C4S H4S 0.9500 .
C5S H5S1 0.9800 .
C5S H5S2 0.9800 .
C5S H5S3 0.9800 .
C6S H6S1 0.9800 .
C6S H6S2 0.9800 .
C6S H6S3 0.9800 .
C7S H7S 0.9500 .
C8S H8S1 0.9800 .
C8S H8S2 0.9800 .
C8S H8S3 0.9800 .
C9S H9S1 0.9800 .
C9S H9S2 0.9800 .
C9S H9S3 0.9800 .
O1W H1WA 0.9599 .
O1W H1WB 0.9600 .
O2W H2WA 0.9600 .
O2W H2WB 0.9600 .
O3W H3WA 0.9600 .
O3W H3WB 0.9600 .
O4W H4WA 0.9599 .
O4W H4WB 0.9601 .

loop_
_geom_hbond_atom_site_label_D
_geom_hbond_atom_site_label_H
_geom_hbond_atom_site_label_A
_geom_hbond_distance_DH
_geom_hbond_distance_HA
_geom_hbond_distance_DA
_geom_hbond_angle_DHA
_geom_hbond_site_symmetry_A
O1W H1WA O23 0.96 2.08 2.934(4) 147.4 2_756
O1W H1WB O43 0.96 2.01 2.949(4) 165.5 2_666
O2W H2WA O4W 0.96 1.79 2.741(4) 170.6 2_666
O2W H2WB O48 0.96 1.86 2.807(4) 167.8 2_665
O3W H3WA O5W' 0.96 1.73 2.552(11) 141.1 1_656
O3W H3WA O5W 0.96 1.80 2.746(10) 168.2 1_656
O3W H3WB O6W' 0.96 1.73 2.632(10) 154.3 2_767
O3W H3WB O6W 0.96 2.09 2.982(7) 154.6 2_767
O4W H4WA O50 0.96 1.98 2.716(5) 132.2 1_556
O4W H4WB O4W 0.96 2.22 3.046(7) 143.2 2_676
